data_7047423
loop_
_publ_author_name
'Guo, Shu-Ting'
'Cui, Peng-Fei'
'Gao, Yang'
'Jin, Guo-Xin'

_publ_section_title
;
 Regioselective B-H/C-H activation and metal-metal bond formation induced
 by half-sandwich metals complexes at hydroxy-substituted o-carboranes.
;
_journal_issue 38
_journal_name_full 'Dalton transactions (Cambridge, England : 2003)'
_journal_page_first 13641
_journal_page_last 13646
_journal_paper_doi 10.1039/c8dt03104e
_journal_volume 47
_journal_year 2018
_chemical_formula_sum 'C18 H32 B10 Ir N O2'
_chemical_formula_weight 594.74
_space_group_crystal_system monoclinic
_space_group_IT_number 14
_space_group_name_Hall '-P 2ybc'
_space_group_name_H-M_alt 'P 1 21/c 1'
_symmetry_space_group_name_Hall '-P 2ybc'
_symmetry_space_group_name_H-M 'P 1 21/c 1'
_atom_sites_solution_hydrogens geom
_audit_creation_method SHELXL-2014/7
_audit_update_record
;
2018-08-19 deposited with the CCDC.
2018-09-03 downloaded from the CCDC.
;
_cell_angle_alpha 90
_cell_angle_beta 99.519(3)
_cell_angle_gamma 90
_cell_formula_units_Z 4
_cell_length_a 8.7460(19)
_cell_length_b 18.478(4)
_cell_length_c 14.961(3)
_cell_measurement_reflns_used 8773
_cell_measurement_temperature 203(2)
_cell_measurement_theta_max 30.52
_cell_measurement_theta_min 2.36
_cell_volume 2384.5(9)
_computing_cell_refinement 'Bruker SAINT'
_computing_data_collection 'Bruker APEX2'
_computing_data_reduction 'Bruker SAINT'
_computing_molecular_graphics 'Bruker SHELXTL'
_computing_publication_material 'Bruker SHELXTL'
_computing_structure_refinement 'SHELXL-2014/7 (Sheldrick, 2014)'
_computing_structure_solution 'SHELXS-97 (Sheldrick, 2008)'
_diffrn_ambient_temperature 203(2)
_diffrn_measured_fraction_theta_full 0.996
_diffrn_measured_fraction_theta_max 0.997
_diffrn_measurement_device_type 'Bruker APEX-II CCD'
_diffrn_measurement_method '\f and \w scans'
_diffrn_radiation_type MoK\a
_diffrn_radiation_wavelength 0.71073
_diffrn_reflns_av_R_equivalents 0.0589
_diffrn_reflns_av_unetI/netI 0.0619
_diffrn_reflns_Laue_measured_fraction_full 0.996
_diffrn_reflns_Laue_measured_fraction_max 0.997
_diffrn_reflns_limit_h_max 11
_diffrn_reflns_limit_h_min -11
_diffrn_reflns_limit_k_max 21
_diffrn_reflns_limit_k_min -24
_diffrn_reflns_limit_l_max 19
_diffrn_reflns_limit_l_min -20
_diffrn_reflns_number 18145
_diffrn_reflns_point_group_measured_fraction_full 0.996
_diffrn_reflns_point_group_measured_fraction_max 0.997
_diffrn_reflns_theta_full 25.242
_diffrn_reflns_theta_max 28.500
_diffrn_reflns_theta_min 1.766
_exptl_absorpt_coefficient_mu 5.616
_exptl_absorpt_correction_T_max 0.746
_exptl_absorpt_correction_T_min 0.388
_exptl_absorpt_correction_type multi-scan
_exptl_absorpt_process_details sadabs
_exptl_crystal_colour red
_exptl_crystal_density_diffrn 1.657
_exptl_crystal_description block
_exptl_crystal_F_000 1160
_exptl_crystal_size_max 0.250
_exptl_crystal_size_mid 0.220
_exptl_crystal_size_min 0.180
_refine_diff_density_max 2.629
_refine_diff_density_min -2.496
_refine_diff_density_rms 0.209
_refine_ls_extinction_method none
_refine_ls_goodness_of_fit_ref 1.043
_refine_ls_hydrogen_treatment constr
_refine_ls_matrix_type full
_refine_ls_number_parameters 304
_refine_ls_number_reflns 6018
_refine_ls_number_restraints 12
_refine_ls_restrained_S_all 1.042
_refine_ls_R_factor_all 0.0456
_refine_ls_R_factor_gt 0.0358
_refine_ls_shift/su_max 0.001
_refine_ls_shift/su_mean 0.000
_refine_ls_structure_factor_coef Fsqd
_refine_ls_weighting_details 'w=1/[\s^2^(Fo^2^)+(0.0491P)^2^] where P=(Fo^2^+2Fc^2^)/3'
_refine_ls_weighting_scheme calc
_refine_ls_wR_factor_gt 0.0921
_refine_ls_wR_factor_ref 0.0979
_reflns_Friedel_coverage 0.000
_reflns_number_gt 5007
_reflns_number_total 6018
_reflns_threshold_expression 'I > 2\s(I)'
_cod_data_source_file c8dt03104e2.cif
_cod_data_source_block 4
_cod_depositor_comments 'Adding full bibliography for 7047421--7047424.cif.'
_cod_database_code 7047423
_shelx_shelxl_version_number 2014/7
_shelx_space_group_comment
; 
The symmetry employed for this shelxl refinement is uniquely defined 
by the following loop, which should always be used as a source of 
symmetry information in preference to the above space-group names. 
They are only intended as comments. 
;
_shelx_estimated_absorpt_t_min 0.334
_shelx_estimated_absorpt_t_max 0.431

loop_
_space_group_symop_operation_xyz
'x, y, z'
'-x, y+1/2, -z+1/2'
'-x, -y, -z'
'x, -y-1/2, z-1/2'

loop_
_atom_site_label
_atom_site_type_symbol
_atom_site_fract_x
_atom_site_fract_y
_atom_site_fract_z
_atom_site_U_iso_or_equiv
_atom_site_adp_type
_atom_site_occupancy
_atom_site_site_symmetry_order
_atom_site_calc_flag
_atom_site_refinement_flags_posn
_atom_site_refinement_flags_adp
_atom_site_refinement_flags_occupancy
Ir1 Ir 0.39390(2) 0.46268(2) 0.27114(2) 0.01876(7) Uani 1 1 d . . .
N1 N 0.5352(4) 0.3759(2) 0.3310(2) 0.0206(7) Uani 1 1 d . . .
O1 O 0.2644(3) 0.41127(16) 0.35803(19) 0.0218(6) Uani 1 1 d . . .
C1 C 0.2191(5) 0.3201(2) 0.2430(3) 0.0211(8) Uani 1 1 d . . .
C2 C 0.2686(5) 0.3862(2) 0.1809(3) 0.0211(8) Uani 1 1 d . . .
B3 B 0.3525(6) 0.3015(3) 0.1743(3) 0.0249(10) Uani 1 1 d . . .
H3 H 0.4775 0.2905 0.1976 0.030 Uiso 1 1 calc R U .
B4 B 0.2092(7) 0.2382(3) 0.1912(3) 0.0282(11) Uani 1 1 d . . .
H4 H 0.2405 0.1863 0.2269 0.034 Uiso 1 1 calc R U .
B5 B 0.0394(6) 0.2842(3) 0.2040(4) 0.0299(12) Uani 1 1 d . . .
H5 H -0.0405 0.2618 0.2474 0.036 Uiso 1 1 calc R U .
B6 B 0.0752(6) 0.3797(3) 0.1981(4) 0.0264(11) Uani 1 1 d . . .
H6 H 0.0183 0.4198 0.2370 0.032 Uiso 1 1 calc R U .
B7 B 0.1184(7) 0.3991(3) 0.0898(3) 0.0312(12) Uani 1 1 d . . .
H7 H 0.0906 0.4526 0.0572 0.037 Uiso 1 1 calc R U .
B8 B 0.2872(7) 0.3514(3) 0.0757(3) 0.0282(11) Uani 1 1 d . . .
H8 H 0.3692 0.3741 0.0338 0.034 Uiso 1 1 calc R U .
B9 B 0.2477(8) 0.2569(3) 0.0794(4) 0.0334(13) Uani 1 1 d . . .
H9 H 0.3030 0.2169 0.0395 0.040 Uiso 1 1 calc R U .
B10 B 0.0539(8) 0.2459(3) 0.0978(4) 0.0368(13) Uani 1 1 d . . .
H10 H -0.0171 0.1986 0.0704 0.044 Uiso 1 1 calc R U .
B11 B -0.0275(7) 0.3342(4) 0.1033(4) 0.0377(14) Uani 1 1 d . . .
H11 H -0.1525 0.3449 0.0794 0.045 Uiso 1 1 calc R U .
B12 B 0.1022(7) 0.3165(3) 0.0273(4) 0.0361(13) Uani 1 1 d . . .
H12 H 0.0618 0.3155 -0.0470 0.043 Uiso 1 1 calc R U .
C3 C 0.2817(5) 0.3371(2) 0.3438(3) 0.0214(8) Uani 1 1 d . . .
H3A H 0.2265 0.3083 0.3843 0.026 Uiso 1 1 calc R U .
C4 C 0.4522(5) 0.3217(2) 0.3620(3) 0.0210(8) Uani 1 1 d . . .
C5 C 0.5239(6) 0.2611(3) 0.4045(3) 0.0278(10) Uani 1 1 d . . .
H5A H 0.4649 0.2243 0.4257 0.033 Uiso 1 1 calc R U .
C6 C 0.6841(7) 0.2555(3) 0.4155(4) 0.0378(12) Uani 1 1 d . . .
H6A H 0.7354 0.2150 0.4444 0.045 Uiso 1 1 calc R U .
C7 C 0.7669(5) 0.3106(3) 0.3830(3) 0.0342(11) Uani 1 1 d . . .
H7A H 0.8755 0.3078 0.3896 0.041 Uiso 1 1 calc R U .
C8 C 0.6902(5) 0.3688(3) 0.3413(3) 0.0283(10) Uani 1 1 d . . .
H8A H 0.7480 0.4054 0.3188 0.034 Uiso 1 1 calc R U .
C9 C 0.2984(6) 0.5686(3) 0.2398(3) 0.0305(10) Uani 1 1 d . . .
C10 C 0.3884(6) 0.5720(2) 0.3274(3) 0.0287(10) Uani 1 1 d . . .
C11 C 0.5467(6) 0.5542(3) 0.3217(4) 0.0312(11) Uani 1 1 d . . .
C12 C 0.5527(7) 0.5398(2) 0.2275(4) 0.0298(10) Uani 1 1 d . . .
C13 C 0.4006(6) 0.5513(2) 0.1768(3) 0.0270(10) Uani 1 1 d . . .
C14 C 0.1303(6) 0.5892(3) 0.2150(4) 0.0451(14) Uani 1 1 d . . .
H14A H 0.0764 0.5776 0.2648 0.068 Uiso 1 1 calc R U .
H14B H 0.0840 0.5625 0.1614 0.068 Uiso 1 1 calc R U .
H14C H 0.1221 0.6407 0.2025 0.068 Uiso 1 1 calc R U .
C15 C 0.3283(8) 0.5907(3) 0.4135(4) 0.0493(15) Uani 1 1 d . . .
H15A H 0.3038 0.6419 0.4136 0.074 Uiso 1 1 calc R U .
H15B H 0.4069 0.5795 0.4654 0.074 Uiso 1 1 calc R U .
H15C H 0.2356 0.5626 0.4168 0.074 Uiso 1 1 calc R U .
C16 C 0.6827(7) 0.5534(3) 0.3980(4) 0.0447(14) Uani 1 1 d . . .
H16A H 0.7390 0.5083 0.3966 0.067 Uiso 1 1 calc R U .
H16B H 0.6458 0.5577 0.4554 0.067 Uiso 1 1 calc R U .
H16C H 0.7509 0.5937 0.3910 0.067 Uiso 1 1 calc R U .
C17 C 0.6966(7) 0.5258(3) 0.1869(5) 0.0430(14) Uani 1 1 d . . .
H17A H 0.6718 0.4937 0.1353 0.065 Uiso 1 1 calc R U .
H17B H 0.7749 0.5034 0.2320 0.065 Uiso 1 1 calc R U .
H17C H 0.7359 0.5712 0.1674 0.065 Uiso 1 1 calc R U .
C18 C 0.3611(7) 0.5506(3) 0.0749(4) 0.0379(12) Uani 1 1 d . . .
H18A H 0.4078 0.5922 0.0505 0.057 Uiso 1 1 calc R U .
H18B H 0.2494 0.5525 0.0569 0.057 Uiso 1 1 calc R U .
H18C H 0.4006 0.5065 0.0517 0.057 Uiso 1 1 calc R U .
O2 O -0.003(3) 0.469(3) 0.405(3) 0.041(8) Uani 0.30(12) 1 d . U P
O2' O 0.014(3) 0.445(3) 0.431(3) 0.065(9) Uani 0.70(12) 1 d . U P

loop_
_atom_site_aniso_label
_atom_site_aniso_U_11
_atom_site_aniso_U_22
_atom_site_aniso_U_33
_atom_site_aniso_U_23
_atom_site_aniso_U_13
_atom_site_aniso_U_12
Ir1 0.02095(10) 0.01692(11) 0.01917(10) -0.00107(6) 0.00559(6) 0.00049(6)
N1 0.0213(17) 0.0216(19) 0.0189(16) -0.0008(14) 0.0031(13) 0.0002(14)
O1 0.0244(14) 0.0222(16) 0.0212(14) -0.0037(11) 0.0107(12) 0.0003(12)
C1 0.026(2) 0.019(2) 0.0217(19) 0.0009(16) 0.0121(16) -0.0035(17)
C2 0.025(2) 0.021(2) 0.0171(18) 0.0020(16) 0.0031(15) 0.0002(17)
B3 0.034(3) 0.019(2) 0.025(2) -0.0016(19) 0.015(2) 0.000(2)
B4 0.038(3) 0.023(3) 0.025(2) -0.001(2) 0.010(2) -0.006(2)
B5 0.030(3) 0.032(3) 0.028(3) -0.006(2) 0.005(2) -0.013(2)
B6 0.021(2) 0.030(3) 0.027(2) 0.002(2) 0.0016(19) 0.001(2)
B7 0.038(3) 0.029(3) 0.023(2) 0.003(2) -0.005(2) -0.001(2)
B8 0.045(3) 0.023(3) 0.017(2) -0.0022(19) 0.008(2) -0.003(2)
B9 0.055(4) 0.026(3) 0.022(2) -0.006(2) 0.014(2) -0.008(3)
B10 0.046(3) 0.033(3) 0.031(3) -0.008(2) 0.005(2) -0.011(3)
B11 0.038(3) 0.038(4) 0.032(3) -0.002(2) -0.009(2) -0.006(3)
B12 0.048(3) 0.037(3) 0.021(2) -0.003(2) -0.003(2) -0.009(3)
C3 0.0198(19) 0.027(2) 0.0187(19) 0.0007(16) 0.0072(15) -0.0024(17)
C4 0.023(2) 0.024(2) 0.0167(18) -0.0029(16) 0.0067(15) 0.0028(18)
C5 0.034(2) 0.026(2) 0.023(2) 0.0015(18) 0.0045(18) 0.004(2)
C6 0.041(3) 0.036(3) 0.035(3) 0.007(2) 0.001(2) 0.013(2)
C7 0.021(2) 0.048(3) 0.033(2) 0.000(2) 0.0043(19) 0.006(2)
C8 0.021(2) 0.033(3) 0.031(2) -0.0035(19) 0.0068(18) -0.0005(19)
C9 0.041(3) 0.016(2) 0.038(3) 0.0001(19) 0.016(2) 0.001(2)
C10 0.045(3) 0.010(2) 0.035(2) -0.0062(18) 0.018(2) -0.0013(19)
C11 0.039(3) 0.018(2) 0.036(3) -0.0027(19) 0.005(2) -0.013(2)
C12 0.035(3) 0.021(2) 0.036(3) 0.0025(18) 0.013(2) -0.0086(19)
C13 0.040(3) 0.014(2) 0.028(2) 0.0040(17) 0.010(2) -0.0014(19)
C14 0.042(3) 0.032(3) 0.062(4) 0.001(3) 0.010(3) 0.016(2)
C15 0.077(4) 0.039(3) 0.037(3) -0.013(2) 0.025(3) -0.001(3)
C16 0.047(3) 0.039(3) 0.042(3) 0.002(2) -0.009(3) -0.018(3)
C17 0.037(3) 0.040(3) 0.056(4) 0.011(3) 0.020(3) -0.005(2)
C18 0.053(3) 0.031(3) 0.030(3) 0.007(2) 0.006(2) -0.003(2)
O2 0.033(8) 0.047(16) 0.043(15) -0.018(10) 0.001(8) 0.028(10)
O2' 0.028(6) 0.085(16) 0.085(13) -0.038(14) 0.015(7) -0.002(7)

loop_
_atom_type_symbol
_atom_type_description
_atom_type_scat_dispersion_real
_atom_type_scat_dispersion_imag
_atom_type_scat_source
C C 0.0033 0.0016 'International Tables Vol C Tables 4.2.6.8 and 6.1.1.4'
H H 0.0000 0.0000 'International Tables Vol C Tables 4.2.6.8 and 6.1.1.4'
O O 0.0106 0.0060 'International Tables Vol C Tables 4.2.6.8 and 6.1.1.4'
B B 0.0013 0.0007 'International Tables Vol C Tables 4.2.6.8 and 6.1.1.4'
N N 0.0061 0.0033 'International Tables Vol C Tables 4.2.6.8 and 6.1.1.4'
Ir Ir -1.4442 7.9887 'International Tables Vol C Tables 4.2.6.8 and 6.1.1.4'

loop_
_geom_angle_atom_site_label_1
_geom_angle_atom_site_label_2
_geom_angle_atom_site_label_3
_geom_angle
O1 Ir1 C2 79.48(14)
O1 Ir1 N1 74.46(13)
C2 Ir1 N1 88.22(16)
O1 Ir1 C9 108.58(15)
C2 Ir1 C9 109.01(18)
N1 Ir1 C9 162.75(18)
O1 Ir1 C12 158.17(16)
C2 Ir1 C12 122.30(18)
N1 Ir1 C12 105.44(18)
C9 Ir1 C12 65.2(2)
O1 Ir1 C13 145.53(16)
C2 Ir1 C13 98.92(17)
N1 Ir1 C13 139.99(17)
C9 Ir1 C13 38.94(18)
C12 Ir1 C13 38.6(2)
O1 Ir1 C10 97.57(14)
C2 Ir1 C10 144.46(18)
N1 Ir1 C10 125.47(17)
C9 Ir1 C10 37.99(19)
C12 Ir1 C10 64.22(18)
C13 Ir1 C10 63.83(17)
O1 Ir1 C11 119.64(16)
C2 Ir1 C11 160.72(18)
N1 Ir1 C11 99.01(19)
C9 Ir1 C11 64.4(2)
C12 Ir1 C11 38.54(19)
C13 Ir1 C11 64.21(19)
C10 Ir1 C11 38.1(2)
C8 N1 C4 118.2(4)
C8 N1 Ir1 128.7(3)
C4 N1 Ir1 113.1(3)
C3 O1 Ir1 105.5(2)
C3 C1 C2 108.5(3)
C3 C1 B4 127.5(4)
C2 C1 B4 113.9(3)
C3 C1 B3 117.3(4)
C2 C1 B3 62.5(3)
B4 C1 B3 62.3(3)
C3 C1 B5 124.4(3)
C2 C1 B5 114.2(4)
B4 C1 B5 61.7(3)
B3 C1 B5 113.3(4)
C3 C1 B6 111.6(3)
C2 C1 B6 63.0(3)
B4 C1 B6 114.4(4)
B3 C1 B6 114.9(3)
B5 C1 B6 63.0(3)
C1 C2 B8 108.2(3)
C1 C2 B3 60.9(3)
B8 C2 B3 60.7(3)
C1 C2 B7 108.0(3)
B8 C2 B7 60.9(3)
B3 C2 B7 110.4(4)
C1 C2 B6 60.9(3)
B8 C2 B6 110.2(4)
B3 C2 B6 111.9(4)
B7 C2 B6 60.3(3)
C1 C2 Ir1 107.0(2)
B8 C2 Ir1 134.9(3)
B3 C2 Ir1 117.1(3)
B7 C2 Ir1 130.3(3)
B6 C2 Ir1 111.1(3)
C1 B3 C2 56.6(3)
C1 B3 B8 103.8(4)
C2 B3 B8 59.5(3)
C1 B3 B9 105.2(4)
C2 B3 B9 107.3(4)
B8 B3 B9 60.9(3)
C1 B3 B4 58.4(3)
C2 B3 B4 105.8(4)
B8 B3 B4 109.2(4)
B9 B3 B4 61.2(3)
C1 B3 H3 125.6
C2 B3 H3 123.4
B8 B3 H3 121.9
B9 B3 H3 121.4
B4 B3 H3 121.3
C1 B4 B5 59.8(3)
C1 B4 B3 59.3(3)
B5 B4 B3 109.3(4)
C1 B4 B10 105.1(4)
B5 B4 B10 59.8(3)
B3 B4 B10 107.6(4)
C1 B4 B9 104.5(4)
B5 B4 B9 107.6(4)
B3 B4 B9 59.4(3)
B10 B4 B9 59.4(3)
C1 B4 H4 124.1
B5 B4 H4 120.9
B3 B4 H4 121.2
B10 B4 H4 122.7
B9 B4 H4 123.1
C1 B5 B4 58.6(3)
C1 B5 B10 105.2(4)
B4 B5 B10 61.1(3)
C1 B5 B11 103.9(4)
B4 B5 B11 109.0(4)
B10 B5 B11 60.6(3)
C1 B5 B6 58.7(3)
B4 B5 B6 108.3(4)
B10 B5 B6 108.1(4)
B11 B5 B6 59.0(3)
C1 B5 H5 125.1
B4 B5 H5 120.7
B10 B5 H5 121.6
B11 B5 H5 122.6
B6 B5 H5 121.8
C1 B6 C2 56.0(2)
C1 B6 B7 103.6(4)
C2 B6 B7 59.5(3)
C1 B6 B11 104.6(4)
C2 B6 B11 106.9(4)
B7 B6 B11 61.0(3)
C1 B6 B5 58.4(3)
C2 B6 B5 104.8(4)
B7 B6 B5 108.2(4)
B11 B6 B5 60.1(3)
C1 B6 H6 125.7
C2 B6 H6 123.8
B7 B6 H6 121.9
B11 B6 H6 121.8
B5 B6 H6 122.2
C2 B7 B6 60.1(3)
C2 B7 B8 59.2(3)
B6 B7 B8 108.6(4)
C2 B7 B12 106.0(4)
B6 B7 B12 107.3(4)
B8 B7 B12 60.3(3)
C2 B7 B11 106.2(4)
B6 B7 B11 59.6(3)
B8 B7 B11 107.8(4)
B12 B7 B11 59.2(3)
C2 B7 H7 123.1
B6 B7 H7 121.4
B8 B7 H7 121.3
B12 B7 H7 122.6
B11 B7 H7 122.6
C2 B8 B3 59.8(3)
C2 B8 B7 60.0(3)
B3 B8 B7 109.0(4)
C2 B8 B12 106.7(4)
B3 B8 B12 107.4(4)
B7 B8 B12 60.4(3)
C2 B8 B9 106.7(4)
B3 B8 B9 59.8(3)
B7 B8 B9 108.4(4)
B12 B8 B9 59.3(4)
C2 B8 H8 122.7
B3 B8 H8 121.5
B7 B8 H8 120.8
B12 B8 H8 122.4
B9 B8 H8 122.2
B3 B9 B12 107.8(4)
B3 B9 B10 108.1(4)
B12 B9 B10 60.1(4)
B3 B9 B8 59.3(3)
B12 B9 B8 60.3(3)
B10 B9 B8 108.2(4)
B3 B9 B4 59.4(3)
B12 B9 B4 107.4(4)
B10 B9 B4 60.1(3)
B8 B9 B4 106.5(4)
B3 B9 H9 122.0
B12 B9 H9 121.7
B10 B9 H9 121.3
B8 B9 H9 122.2
B4 B9 H9 122.6
B5 B10 B12 107.5(4)
B5 B10 B9 107.9(4)
B12 B10 B9 59.7(4)
B5 B10 B4 59.1(3)
B12 B10 B4 107.4(4)
B9 B10 B4 60.5(3)
B5 B10 B11 60.2(3)
B12 B10 B11 59.4(4)
B9 B10 B11 107.5(4)
B4 B10 B11 107.1(4)
B5 B10 H10 121.9
B12 B10 H10 122.3
B9 B10 H10 121.6
B4 B10 H10 122.2
B11 B10 H10 122.2
B6 B11 B12 108.1(4)
B6 B11 B5 60.9(3)
B12 B11 B5 107.0(4)
B6 B11 B7 59.5(3)
B12 B11 B7 60.3(3)
B5 B11 B7 107.6(4)
B6 B11 B10 108.5(4)
B12 B11 B10 59.8(4)
B5 B11 B10 59.2(3)
B7 B11 B10 108.1(5)
B6 B11 H11 121.2
B12 B11 H11 122.0
B5 B11 H11 122.2
B7 B11 H11 121.9
B10 B11 H11 121.8
B11 B12 B9 109.0(4)
B11 B12 B10 60.8(4)
B9 B12 B10 60.2(4)
B11 B12 B8 108.0(4)
B9 B12 B8 60.4(3)
B10 B12 B8 108.3(4)
B11 B12 B7 60.5(3)
B9 B12 B7 108.3(4)
B10 B12 B7 108.9(4)
B8 B12 B7 59.2(3)
B11 B12 H12 121.1
B9 B12 H12 121.2
B10 B12 H12 121.1
B8 B12 H12 122.0
B7 B12 H12 121.6
O1 C3 C4 106.7(4)
O1 C3 C1 108.5(3)
C4 C3 C1 108.7(3)
O1 C3 H3A 110.9
C4 C3 H3A 110.9
C1 C3 H3A 110.9
N1 C4 C5 121.6(4)
N1 C4 C3 111.6(4)
C5 C4 C3 126.8(4)
C4 C5 C6 119.1(5)
C4 C5 H5A 120.5
C6 C5 H5A 120.5
C7 C6 C5 118.8(5)
C7 C6 H6A 120.6
C5 C6 H6A 120.6
C8 C7 C6 119.7(5)
C8 C7 H7A 120.2
C6 C7 H7A 120.2
N1 C8 C7 122.7(5)
N1 C8 H8A 118.7
C7 C8 H8A 118.7
C10 C9 C13 107.8(4)
C10 C9 C14 126.2(5)
C13 C9 C14 125.6(5)
C10 C9 Ir1 72.6(3)
C13 C9 Ir1 71.2(3)
C14 C9 Ir1 127.8(4)
C9 C10 C11 109.3(4)
C9 C10 C15 125.5(5)
C11 C10 C15 125.2(5)
C9 C10 Ir1 69.4(3)
C11 C10 Ir1 71.7(3)
C15 C10 Ir1 124.8(4)
C10 C11 C12 106.9(5)
C10 C11 C16 127.2(5)
C12 C11 C16 125.9(5)
C10 C11 Ir1 70.2(3)
C12 C11 Ir1 69.0(3)
C16 C11 Ir1 127.5(4)
C13 C12 C11 108.0(5)
C13 C12 C17 125.2(5)
C11 C12 C17 126.3(5)
C13 C12 Ir1 70.8(3)
C11 C12 Ir1 72.4(3)
C17 C12 Ir1 128.9(3)
C12 C13 C9 108.0(4)
C12 C13 C18 124.9(5)
C9 C13 C18 127.0(5)
C12 C13 Ir1 70.6(3)
C9 C13 Ir1 69.8(3)
C18 C13 Ir1 128.7(3)
C9 C14 H14A 109.5
C9 C14 H14B 109.5
H14A C14 H14B 109.5
C9 C14 H14C 109.5
H14A C14 H14C 109.5
H14B C14 H14C 109.5
C10 C15 H15A 109.5
C10 C15 H15B 109.5
H15A C15 H15B 109.5
C10 C15 H15C 109.5
H15A C15 H15C 109.5
H15B C15 H15C 109.5
C11 C16 H16A 109.5
C11 C16 H16B 109.5
H16A C16 H16B 109.5
C11 C16 H16C 109.5
H16A C16 H16C 109.5
H16B C16 H16C 109.5
C12 C17 H17A 109.5
C12 C17 H17B 109.5
H17A C17 H17B 109.5
C12 C17 H17C 109.5
H17A C17 H17C 109.5
H17B C17 H17C 109.5
C13 C18 H18A 109.5
C13 C18 H18B 109.5
H18A C18 H18B 109.5
C13 C18 H18C 109.5
H18A C18 H18C 109.5
H18B C18 H18C 109.5

loop_
_geom_bond_atom_site_label_1
_geom_bond_atom_site_label_2
_geom_bond_distance
Ir1 O1 2.088(3)
Ir1 C2 2.129(4)
Ir1 N1 2.129(4)
Ir1 C9 2.149(5)
Ir1 C12 2.165(5)
Ir1 C13 2.169(4)
Ir1 C10 2.191(4)
Ir1 C11 2.210(5)
N1 C8 1.346(6)
N1 C4 1.363(6)
O1 C3 1.399(5)
C1 C3 1.549(6)
C1 C2 1.635(6)
C1 B4 1.696(7)
C1 B3 1.712(6)
C1 B5 1.717(7)
C1 B6 1.722(7)
C2 B8 1.732(6)
C2 B3 1.738(7)
C2 B7 1.746(7)
C2 B6 1.756(7)
B3 B8 1.754(7)
B3 B9 1.762(8)
B3 B4 1.762(7)
B3 H3 1.1100
B4 B5 1.749(8)
B4 B10 1.786(8)
B4 B9 1.794(7)
B4 H4 1.1100
B5 B10 1.763(8)
B5 B11 1.782(8)
B5 B6 1.796(8)
B5 H5 1.1100
B6 B7 1.760(7)
B6 B11 1.761(8)
B6 H6 1.1100
B7 B8 1.762(8)
B7 B12 1.783(8)
B7 B11 1.787(9)
B7 H7 1.1100
B8 B12 1.781(8)
B8 B9 1.783(8)
B8 H8 1.1100
B9 B12 1.764(9)
B9 B10 1.774(9)
B9 H9 1.1100
B10 B12 1.772(9)
B10 B11 1.788(9)
B10 H10 1.1100
B11 B12 1.764(9)
B11 H11 1.1100
B12 H12 1.1100
C3 C4 1.498(6)
C3 H3A 0.9900
C4 C5 1.386(6)
C5 C6 1.387(7)
C5 H5A 0.9400
C6 C7 1.383(8)
C6 H6A 0.9400
C7 C8 1.363(7)
C7 H7A 0.9400
C8 H8A 0.9400
C9 C10 1.413(7)
C9 C13 1.440(7)
C9 C14 1.504(7)
C10 C11 1.438(7)
C10 C15 1.510(6)
C11 C12 1.444(7)
C11 C16 1.506(8)
C12 C13 1.433(8)
C12 C17 1.507(7)
C13 C18 1.506(7)
C14 H14A 0.9700
C14 H14B 0.9700
C14 H14C 0.9700
C15 H15A 0.9700
C15 H15B 0.9700
C15 H15C 0.9700
C16 H16A 0.9700
C16 H16B 0.9700
C16 H16C 0.9700
C17 H17A 0.9700
C17 H17B 0.9700
C17 H17C 0.9700
C18 H18A 0.9700
C18 H18B 0.9700
C18 H18C 0.9700
O2 O2' 0.60(3)

loop_
_geom_torsion_atom_site_label_1
_geom_torsion_atom_site_label_2
_geom_torsion_atom_site_label_3
_geom_torsion_atom_site_label_4
_geom_torsion
C3 C1 C2 B8 151.2(4)
B4 C1 C2 B8 2.9(5)
B3 C1 C2 B8 39.4(4)
B5 C1 C2 B8 -65.3(5)
B6 C1 C2 B8 -103.4(4)
C3 C1 C2 B3 111.8(4)
B4 C1 C2 B3 -36.5(4)
B5 C1 C2 B3 -104.8(4)
B6 C1 C2 B3 -142.9(4)
C3 C1 C2 B7 -144.4(4)
B4 C1 C2 B7 67.3(4)
B3 C1 C2 B7 103.8(4)
B5 C1 C2 B7 -0.9(5)
B6 C1 C2 B7 -39.0(3)
C3 C1 C2 B6 -105.4(4)
B4 C1 C2 B6 106.4(4)
B3 C1 C2 B6 142.9(4)
B5 C1 C2 B6 38.1(4)
C3 C1 C2 Ir1 -0.3(4)
B4 C1 C2 Ir1 -148.5(3)
B3 C1 C2 Ir1 -112.0(3)
B5 C1 C2 Ir1 143.2(3)
B6 C1 C2 Ir1 105.1(3)
C3 C1 B3 C2 -97.7(4)
B4 C1 B3 C2 142.1(4)
B5 C1 B3 C2 106.2(4)
B6 C1 B3 C2 36.4(3)
C3 C1 B3 B8 -135.6(4)
C2 C1 B3 B8 -37.9(3)
B4 C1 B3 B8 104.3(4)
B5 C1 B3 B8 68.3(5)
B6 C1 B3 B8 -1.5(5)
C3 C1 B3 B9 161.3(4)
C2 C1 B3 B9 -101.0(4)
B4 C1 B3 B9 41.1(4)
B5 C1 B3 B9 5.2(5)
B6 C1 B3 B9 -64.6(5)
C3 C1 B3 B4 120.2(4)
C2 C1 B3 B4 -142.1(4)
B5 C1 B3 B4 -35.9(4)
B6 C1 B3 B4 -105.7(4)
B8 C2 B3 C1 -136.2(4)
B7 C2 B3 C1 -99.8(4)
B6 C2 B3 C1 -34.7(3)
Ir1 C2 B3 C1 95.3(3)
C1 C2 B3 B8 136.2(4)
B7 C2 B3 B8 36.4(4)
B6 C2 B3 B8 101.6(4)
Ir1 C2 B3 B8 -128.5(3)
C1 C2 B3 B9 97.1(4)
B8 C2 B3 B9 -39.2(4)
B7 C2 B3 B9 -2.8(5)
B6 C2 B3 B9 62.4(4)
Ir1 C2 B3 B9 -167.7(3)
C1 C2 B3 B4 32.9(3)
B8 C2 B3 B4 -103.3(4)
B7 C2 B3 B4 -66.9(4)
B6 C2 B3 B4 -1.7(4)
Ir1 C2 B3 B4 128.2(3)
C3 C1 B4 B5 113.3(5)
C2 C1 B4 B5 -105.7(4)
B3 C1 B4 B5 -142.2(4)
B6 C1 B4 B5 -35.7(4)
C3 C1 B4 B3 -104.5(5)
C2 C1 B4 B3 36.6(4)
B5 C1 B4 B3 142.2(4)
B6 C1 B4 B3 106.5(4)
C3 C1 B4 B10 153.8(4)
C2 C1 B4 B10 -65.2(4)
B3 C1 B4 B10 -101.8(4)
B5 C1 B4 B10 40.5(4)
B6 C1 B4 B10 4.7(5)
C3 C1 B4 B9 -144.5(4)
C2 C1 B4 B9 -3.5(5)
B3 C1 B4 B9 -40.1(4)
B5 C1 B4 B9 102.2(4)
B6 C1 B4 B9 66.4(5)
C2 B3 B4 C1 -32.2(3)
B8 B3 B4 C1 -94.8(4)
B9 B3 B4 C1 -133.6(4)
C1 B3 B4 B5 34.1(3)
C2 B3 B4 B5 1.9(5)
B8 B3 B4 B5 -60.7(5)
B9 B3 B4 B5 -99.5(4)
C1 B3 B4 B10 97.5(4)
C2 B3 B4 B10 65.3(4)
B8 B3 B4 B10 2.7(5)
B9 B3 B4 B10 -36.1(4)
C1 B3 B4 B9 133.6(4)
C2 B3 B4 B9 101.4(4)
B8 B3 B4 B9 38.8(4)
C3 C1 B5 B4 -117.9(5)
C2 C1 B5 B4 105.2(4)
B3 C1 B5 B4 36.2(4)
B6 C1 B5 B4 143.3(4)
C3 C1 B5 B10 -159.1(4)
C2 C1 B5 B10 64.1(5)
B4 C1 B5 B10 -41.1(4)
B3 C1 B5 B10 -5.0(5)
B6 C1 B5 B10 102.2(4)
C3 C1 B5 B11 138.1(4)
C2 C1 B5 B11 1.3(5)
B4 C1 B5 B11 -104.0(4)
B3 C1 B5 B11 -67.8(5)
B6 C1 B5 B11 39.4(4)
C3 C1 B5 B6 98.7(5)
C2 C1 B5 B6 -38.1(4)
B4 C1 B5 B6 -143.3(4)
B3 C1 B5 B6 -107.2(4)
B3 B4 B5 C1 -33.9(3)
B10 B4 B5 C1 -133.5(4)
B9 B4 B5 C1 -96.9(4)
C1 B4 B5 B10 133.5(4)
B3 B4 B5 B10 99.6(4)
B9 B4 B5 B10 36.7(4)
C1 B4 B5 B11 95.1(4)
B3 B4 B5 B11 61.2(5)
B10 B4 B5 B11 -38.5(4)
B9 B4 B5 B11 -1.8(5)
C1 B4 B5 B6 32.5(3)
B3 B4 B5 B6 -1.4(5)
B10 B4 B5 B6 -101.0(4)
B9 B4 B5 B6 -64.4(5)
C3 C1 B6 C2 100.5(4)
B4 C1 B6 C2 -105.6(4)
B3 C1 B6 C2 -36.2(3)
B5 C1 B6 C2 -140.8(4)
C3 C1 B6 B7 138.1(4)
C2 C1 B6 B7 37.7(3)
B4 C1 B6 B7 -67.9(4)
B3 C1 B6 B7 1.5(5)
B5 C1 B6 B7 -103.2(4)
C3 C1 B6 B11 -158.8(4)
C2 C1 B6 B11 100.7(4)
B4 C1 B6 B11 -4.8(5)
B3 C1 B6 B11 64.5(5)
B5 C1 B6 B11 -40.1(4)
C3 C1 B6 B5 -118.7(4)
C2 C1 B6 B5 140.8(4)
B4 C1 B6 B5 35.3(4)
B3 C1 B6 B5 104.6(4)
B8 C2 B6 C1 100.2(4)
B3 C2 B6 C1 34.7(3)
B7 C2 B6 C1 136.5(4)
Ir1 C2 B6 C1 -98.3(3)
C1 C2 B6 B7 -136.5(4)
B8 C2 B6 B7 -36.3(4)
B3 C2 B6 B7 -101.8(4)
Ir1 C2 B6 B7 125.3(3)
C1 C2 B6 B11 -96.5(4)
B8 C2 B6 B11 3.7(5)
B3 C2 B6 B11 -61.9(5)
B7 C2 B6 B11 40.0(4)
Ir1 C2 B6 B11 165.2(3)
C1 C2 B6 B5 -33.8(3)
B8 C2 B6 B5 66.4(4)
B3 C2 B6 B5 0.9(5)
B7 C2 B6 B5 102.7(4)
Ir1 C2 B6 B5 -132.1(3)
B4 B5 B6 C1 -32.5(3)
B10 B5 B6 C1 -97.2(4)
B11 B5 B6 C1 -134.1(4)
C1 B5 B6 C2 32.8(3)
B4 B5 B6 C2 0.4(5)
B10 B5 B6 C2 -64.3(5)
B11 B5 B6 C2 -101.2(4)
C1 B5 B6 B7 95.1(4)
B4 B5 B6 B7 62.6(5)
B10 B5 B6 B7 -2.1(5)
B11 B5 B6 B7 -39.0(4)
C1 B5 B6 B11 134.1(4)
B4 B5 B6 B11 101.6(4)
B10 B5 B6 B11 36.9(4)
C1 C2 B7 B6 39.3(3)
B8 C2 B7 B6 140.5(4)
B3 C2 B7 B6 104.2(4)
Ir1 C2 B7 B6 -93.5(4)
C1 C2 B7 B8 -101.2(4)
B3 C2 B7 B8 -36.3(3)
B6 C2 B7 B8 -140.5(4)
Ir1 C2 B7 B8 126.0(4)
C1 C2 B7 B12 -61.7(5)
B8 C2 B7 B12 39.5(4)
B3 C2 B7 B12 3.2(5)
B6 C2 B7 B12 -101.0(4)
Ir1 C2 B7 B12 165.5(3)
C1 C2 B7 B11 0.2(5)
B8 C2 B7 B11 101.4(4)
B3 C2 B7 B11 65.1(5)
B6 C2 B7 B11 -39.1(4)
Ir1 C2 B7 B11 -132.6(4)
C1 B6 B7 C2 -36.0(3)
B11 B6 B7 C2 -135.4(4)
B5 B6 B7 C2 -96.8(4)
C1 B6 B7 B8 -0.8(5)
C2 B6 B7 B8 35.2(4)
B11 B6 B7 B8 -100.2(4)
B5 B6 B7 B8 -61.6(5)
C1 B6 B7 B12 62.9(5)
C2 B6 B7 B12 98.9(4)
B11 B6 B7 B12 -36.4(4)
B5 B6 B7 B12 2.1(5)
C1 B6 B7 B11 99.3(4)
C2 B6 B7 B11 135.4(4)
B5 B6 B7 B11 38.6(4)
C1 C2 B8 B3 -39.5(3)
B7 C2 B8 B3 -140.5(4)
B6 C2 B8 B3 -104.4(4)
Ir1 C2 B8 B3 100.3(4)
C1 C2 B8 B7 100.9(4)
B3 C2 B8 B7 140.5(4)
B6 C2 B8 B7 36.0(4)
Ir1 C2 B8 B7 -119.3(5)
C1 C2 B8 B12 61.2(4)
B3 C2 B8 B12 100.7(4)
B7 C2 B8 B12 -39.7(4)
B6 C2 B8 B12 -3.7(5)
Ir1 C2 B8 B12 -159.0(4)
C1 C2 B8 B9 -1.0(5)
B3 C2 B8 B9 38.5(4)
B7 C2 B8 B9 -102.0(5)
B6 C2 B8 B9 -65.9(5)
Ir1 C2 B8 B9 138.8(4)
C1 B3 B8 C2 36.5(3)
B9 B3 B8 C2 136.4(4)
B4 B3 B8 C2 97.4(4)
C1 B3 B8 B7 0.8(5)
C2 B3 B8 B7 -35.6(3)
B9 B3 B8 B7 100.7(4)
B4 B3 B8 B7 61.8(5)
C1 B3 B8 B12 -63.1(4)
C2 B3 B8 B12 -99.6(4)
B9 B3 B8 B12 36.8(4)
B4 B3 B8 B12 -2.2(5)
C1 B3 B8 B9 -99.9(4)
C2 B3 B8 B9 -136.4(4)
B4 B3 B8 B9 -38.9(4)
B6 B7 B8 C2 -35.6(3)
B12 B7 B8 C2 -135.3(4)
B11 B7 B8 C2 -98.6(4)
C2 B7 B8 B3 35.6(3)
B6 B7 B8 B3 0.0(5)
B12 B7 B8 B3 -99.7(4)
B11 B7 B8 B3 -63.0(5)
C2 B7 B8 B12 135.3(4)
B6 B7 B8 B12 99.7(4)
B11 B7 B8 B12 36.7(4)
C2 B7 B8 B9 99.0(4)
B6 B7 B8 B9 63.5(5)
B12 B7 B8 B9 -36.2(4)
B11 B7 B8 B9 0.4(5)
C1 B3 B9 B12 60.3(5)
C2 B3 B9 B12 1.2(5)
B8 B3 B9 B12 -37.3(4)
B4 B3 B9 B12 100.1(4)
C1 B3 B9 B10 -3.2(5)
C2 B3 B9 B10 -62.3(5)
B8 B3 B9 B10 -100.8(5)
B4 B3 B9 B10 36.5(4)
C1 B3 B9 B8 97.6(4)
C2 B3 B9 B8 38.5(3)
B4 B3 B9 B8 137.3(4)
C1 B3 B9 B4 -39.7(3)
C2 B3 B9 B4 -98.8(4)
B8 B3 B9 B4 -137.3(4)
C2 B8 B9 B3 -38.5(3)
B7 B8 B9 B3 -101.7(4)
B12 B8 B9 B3 -138.4(4)
C2 B8 B9 B12 99.9(4)
B3 B8 B9 B12 138.4(4)
B7 B8 B9 B12 36.7(4)
C2 B8 B9 B10 62.2(5)
B3 B8 B9 B10 100.7(4)
B7 B8 B9 B10 -1.0(5)
B12 B8 B9 B10 -37.7(4)
C2 B8 B9 B4 -1.0(5)
B3 B8 B9 B4 37.5(4)
B7 B8 B9 B4 -64.2(5)
B12 B8 B9 B4 -100.9(5)
C1 B4 B9 B3 40.0(4)
B5 B4 B9 B3 102.4(4)
B10 B4 B9 B3 139.3(4)
C1 B4 B9 B12 -60.7(5)
B5 B4 B9 B12 1.7(5)
B3 B4 B9 B12 -100.8(4)
B10 B4 B9 B12 38.5(4)
C1 B4 B9 B10 -99.2(4)
B5 B4 B9 B10 -36.8(4)
B3 B4 B9 B10 -139.3(4)
C1 B4 B9 B8 2.6(5)
B5 B4 B9 B8 65.0(5)
B3 B4 B9 B8 -37.4(4)
B10 B4 B9 B8 101.8(5)
C1 B5 B10 B12 -60.3(5)
B4 B5 B10 B12 -100.2(5)
B11 B5 B10 B12 37.4(4)
B6 B5 B10 B12 1.1(6)
C1 B5 B10 B9 2.7(6)
B4 B5 B10 B9 -37.2(4)
B11 B5 B10 B9 100.3(5)
B6 B5 B10 B9 64.1(5)
C1 B5 B10 B4 39.9(4)
B11 B5 B10 B4 137.5(4)
B6 B5 B10 B4 101.3(4)
C1 B5 B10 B11 -97.6(4)
B4 B5 B10 B11 -137.5(4)
B6 B5 B10 B11 -36.2(4)
B3 B9 B10 B5 0.3(6)
B12 B9 B10 B5 -100.2(5)
B8 B9 B10 B5 -62.4(5)
B4 B9 B10 B5 36.6(4)
B3 B9 B10 B12 100.5(4)
B8 B9 B10 B12 37.7(4)
B4 B9 B10 B12 136.8(4)
B3 B9 B10 B4 -36.2(4)
B12 B9 B10 B4 -136.8(4)
B8 B9 B10 B4 -99.0(4)
B3 B9 B10 B11 63.9(5)
B12 B9 B10 B11 -36.6(4)
B8 B9 B10 B11 1.1(5)
B4 B9 B10 B11 100.1(4)
C1 B4 B10 B5 -40.5(3)
B3 B4 B10 B5 -102.5(4)
B9 B4 B10 B5 -138.6(4)
C1 B4 B10 B12 59.9(5)
B5 B4 B10 B12 100.3(4)
B3 B4 B10 B12 -2.2(5)
B9 B4 B10 B12 -38.3(4)
C1 B4 B10 B9 98.2(4)
B5 B4 B10 B9 138.6(4)
B3 B4 B10 B9 36.1(4)
C1 B4 B10 B11 -2.6(5)
B5 B4 B10 B11 37.8(4)
B3 B4 B10 B11 -64.7(5)
B9 B4 B10 B11 -100.8(5)
C1 B6 B11 B12 -60.6(5)
C2 B6 B11 B12 -2.2(5)
B7 B6 B11 B12 37.1(4)
B5 B6 B11 B12 -99.8(5)
C1 B6 B11 B5 39.2(3)
C2 B6 B11 B5 97.6(4)
B7 B6 B11 B5 136.9(4)
C1 B6 B11 B7 -97.7(4)
C2 B6 B11 B7 -39.3(4)
B5 B6 B11 B7 -136.9(4)
C1 B6 B11 B10 2.8(5)
C2 B6 B11 B10 61.2(5)
B7 B6 B11 B10 100.5(5)
B5 B6 B11 B10 -36.4(4)
C1 B5 B11 B6 -39.2(3)
B4 B5 B11 B6 -100.4(4)
B10 B5 B11 B6 -139.1(4)
C1 B5 B11 B12 62.4(5)
B4 B5 B11 B12 1.3(5)
B10 B5 B11 B12 -37.4(4)
B6 B5 B11 B12 101.6(4)
C1 B5 B11 B7 -1.1(5)
B4 B5 B11 B7 -62.2(5)
B10 B5 B11 B7 -100.9(5)
B6 B5 B11 B7 38.1(4)
C1 B5 B11 B10 99.8(4)
B4 B5 B11 B10 38.7(4)
B6 B5 B11 B10 139.1(4)
C2 B7 B11 B6 39.4(4)
B8 B7 B11 B6 101.6(4)
B12 B7 B11 B6 138.7(4)
C2 B7 B11 B12 -99.3(4)
B6 B7 B11 B12 -138.7(4)
B8 B7 B11 B12 -37.1(4)
C2 B7 B11 B5 0.6(5)
B6 B7 B11 B5 -38.8(4)
B8 B7 B11 B5 62.8(5)
B12 B7 B11 B5 99.9(5)
C2 B7 B11 B10 -61.9(5)
B6 B7 B11 B10 -101.3(4)
B8 B7 B11 B10 0.3(5)
B12 B7 B11 B10 37.4(4)
B5 B10 B11 B6 37.1(4)
B12 B10 B11 B6 -100.6(5)
B9 B10 B11 B6 -63.9(5)
B4 B10 B11 B6 -0.1(6)
B5 B10 B11 B12 137.7(4)
B9 B10 B11 B12 36.7(4)
B4 B10 B11 B12 100.4(4)
B12 B10 B11 B5 -137.7(4)
B9 B10 B11 B5 -101.0(4)
B4 B10 B11 B5 -37.3(4)
B5 B10 B11 B7 100.1(4)
B12 B10 B11 B7 -37.6(4)
B9 B10 B11 B7 -0.9(5)
B4 B10 B11 B7 62.8(5)
B6 B11 B12 B9 64.0(5)
B5 B11 B12 B9 -0.2(5)
B7 B11 B12 B9 100.7(4)
B10 B11 B12 B9 -37.3(4)
B6 B11 B12 B10 101.4(4)
B5 B11 B12 B10 37.1(4)
B7 B11 B12 B10 138.1(4)
B6 B11 B12 B8 0.0(6)
B5 B11 B12 B8 -64.2(5)
B7 B11 B12 B8 36.7(4)
B10 B11 B12 B8 -101.4(4)
B6 B11 B12 B7 -36.7(4)
B5 B11 B12 B7 -100.9(4)
B10 B11 B12 B7 -138.1(4)
B3 B9 B12 B11 -63.5(5)
B10 B9 B12 B11 37.6(4)
B8 B9 B12 B11 -100.4(4)
B4 B9 B12 B11 -0.9(5)
B3 B9 B12 B10 -101.1(4)
B8 B9 B12 B10 -138.0(4)
B4 B9 B12 B10 -38.5(4)
B3 B9 B12 B8 36.8(4)
B10 B9 B12 B8 138.0(4)
B4 B9 B12 B8 99.5(4)
B3 B9 B12 B7 0.7(5)
B10 B9 B12 B7 101.8(4)
B8 B9 B12 B7 -36.2(4)
B4 B9 B12 B7 63.3(5)
B5 B10 B12 B11 -37.7(4)
B9 B10 B12 B11 -138.6(4)
B4 B10 B12 B11 -99.9(4)
B5 B10 B12 B9 100.9(5)
B4 B10 B12 B9 38.7(4)
B11 B10 B12 B9 138.6(4)
B5 B10 B12 B8 63.1(6)
B9 B10 B12 B8 -37.8(4)
B4 B10 B12 B8 0.9(6)
B11 B10 B12 B8 100.8(4)
B5 B10 B12 B7 0.2(6)
B9 B10 B12 B7 -100.7(4)
B4 B10 B12 B7 -62.0(5)
B11 B10 B12 B7 37.9(4)
C2 B8 B12 B11 2.3(5)
B3 B8 B12 B11 65.1(5)
B7 B8 B12 B11 -37.2(4)
B9 B8 B12 B11 102.1(4)
C2 B8 B12 B9 -99.8(4)
B3 B8 B12 B9 -37.0(4)
B7 B8 B12 B9 -139.3(4)
C2 B8 B12 B10 -62.1(5)
B3 B8 B12 B10 0.8(5)
B7 B8 B12 B10 -101.6(4)
B9 B8 B12 B10 37.8(4)
C2 B8 B12 B7 39.5(3)
B3 B8 B12 B7 102.4(4)
B9 B8 B12 B7 139.3(4)
C2 B7 B12 B11 99.6(4)
B6 B7 B12 B11 36.6(4)
B8 B7 B12 B11 138.6(4)
C2 B7 B12 B9 -2.3(5)
B6 B7 B12 B9 -65.4(5)
B8 B7 B12 B9 36.6(4)
B11 B7 B12 B9 -101.9(4)
C2 B7 B12 B10 61.6(5)
B6 B7 B12 B10 -1.5(6)
B8 B7 B12 B10 100.6(4)
B11 B7 B12 B10 -38.0(4)
C2 B7 B12 B8 -39.0(3)
B6 B7 B12 B8 -102.0(4)
B11 B7 B12 B8 -138.6(4)
Ir1 O1 C3 C4 57.0(3)
Ir1 O1 C3 C1 -59.9(3)
C2 C1 C3 O1 38.9(4)
B4 C1 C3 O1 -178.5(4)
B3 C1 C3 O1 106.9(4)
B5 C1 C3 O1 -100.0(5)
B6 C1 C3 O1 -28.7(4)
C2 C1 C3 C4 -76.8(4)
B4 C1 C3 C4 65.9(5)
B3 C1 C3 C4 -8.8(5)
B5 C1 C3 C4 144.4(4)
B6 C1 C3 C4 -144.3(4)
C8 N1 C4 C5 1.1(6)
Ir1 N1 C4 C5 -178.9(3)
C8 N1 C4 C3 -178.8(4)
Ir1 N1 C4 C3 1.2(4)
O1 C3 C4 N1 -38.5(4)
C1 C3 C4 N1 78.3(4)
O1 C3 C4 C5 141.7(4)
C1 C3 C4 C5 -101.5(5)
N1 C4 C5 C6 -0.2(7)
C3 C4 C5 C6 179.7(4)
C4 C5 C6 C7 -0.4(8)
C5 C6 C7 C8 0.1(8)
C4 N1 C8 C7 -1.5(7)
Ir1 N1 C8 C7 178.6(3)
C6 C7 C8 N1 0.9(8)
C13 C9 C10 C11 -2.1(5)
C14 C9 C10 C11 -174.7(5)
Ir1 C9 C10 C11 60.8(3)
C13 C9 C10 C15 178.2(5)
C14 C9 C10 C15 5.7(8)
Ir1 C9 C10 C15 -118.8(5)
C13 C9 C10 Ir1 -63.0(3)
C14 C9 C10 Ir1 124.5(5)
C9 C10 C11 C12 0.1(5)
C15 C10 C11 C12 179.7(5)
Ir1 C10 C11 C12 59.6(3)
C9 C10 C11 C16 178.0(5)
C15 C10 C11 C16 -2.4(8)
Ir1 C10 C11 C16 -122.6(5)
C9 C10 C11 Ir1 -59.5(3)
C15 C10 C11 Ir1 120.2(5)
C10 C11 C12 C13 2.0(5)
C16 C11 C12 C13 -175.9(5)
Ir1 C11 C12 C13 62.3(3)
C10 C11 C12 C17 173.9(5)
C16 C11 C12 C17 -4.0(8)
Ir1 C11 C12 C17 -125.8(5)
C10 C11 C12 Ir1 -60.3(3)
C16 C11 C12 Ir1 121.8(5)
C11 C12 C13 C9 -3.3(5)
C17 C12 C13 C9 -175.3(4)
Ir1 C12 C13 C9 60.0(3)
C11 C12 C13 C18 172.4(4)
C17 C12 C13 C18 0.4(7)
Ir1 C12 C13 C18 -124.3(5)
C11 C12 C13 Ir1 -63.3(3)
C17 C12 C13 Ir1 124.7(5)
C10 C9 C13 C12 3.4(5)
C14 C9 C13 C12 176.0(5)
Ir1 C9 C13 C12 -60.5(3)
C10 C9 C13 C18 -172.2(4)
C14 C9 C13 C18 0.4(8)
Ir1 C9 C13 C18 123.9(5)
C10 C9 C13 Ir1 63.9(3)
C14 C9 C13 Ir1 -123.5(5)
